data_7027970
loop_
_publ_author_name
'Edwards, Peter G.'
'Jokela, Jukka'
'Lehtonen, Ari'
'Sillanp\"a\"a, Reijo'

_publ_section_title
;
 Preparation and reactions of rhenium(VII) trioxo hydrogendiolato
 complexes and rhenium(VI) oxo bis(diolato) complexes
;
_journal_issue 19
_journal_name_full 'Journal of the Chemical Society, Dalton Transactions'
_journal_page_first 3287
_journal_paper_doi 10.1039/a803301c
_journal_year 1998
_chemical_formula_moiety '[ReO(C6H12O2)]'
_chemical_formula_sum 'C12 H24 O5 Re'
_chemical_formula_weight 434.51
_chemical_name_systematic
; 
 ? 
;
_space_group_IT_number 102
_symmetry_cell_setting tetragonal
_symmetry_space_group_name_Hall 'P 4n -2n'
_symmetry_space_group_name_H-M 'P 42 n m'
_atom_sites_solution_hydrogens geom
_atom_sites_solution_primary direct
_atom_sites_solution_secondary difmap
_audit_creation_method SHELXL-97
_cell_angle_alpha 90.00
_cell_angle_beta 90.00
_cell_angle_gamma 90.00
_cell_formula_units_Z 2
_cell_length_a 10.315(2)
_cell_length_b 10.315(2)
_cell_length_c 7.2700(10)
_cell_measurement_reflns_used 25
_cell_measurement_temperature 293(2)
_cell_measurement_theta_max 21.7
_cell_measurement_theta_min 20.9
_cell_volume 773.5(2)
_computing_cell_refinement
;
MSC/AFC5S Control Program (Molecular Structure Corporation, 1995)
;
_computing_data_collection
; 
MSC/AFC Control Program (Molecular Structure Corporation, 1995)
;
_computing_data_reduction
;
TEXSAN (Molecular Structure Corporation, 1989)
;
_computing_molecular_graphics 'ORTEP-3 for WINDOWS (Farrugia, 1997)'
_computing_publication_material 'SHELXL-97 (Sheldrick, 1997)'
_computing_structure_refinement 'SHELXL-97 (Sheldrick, 1997)'
_computing_structure_solution 'SHELXS-97 (Sheldrick, 1990)'
_diffrn_ambient_temperature 293(2)
_diffrn_measurement_device_type 'Rigaku AFC5S'
_diffrn_measurement_method \w--2\q
_diffrn_radiation_monochromator graphite
_diffrn_radiation_source 'fine-focus sealed tube'
_diffrn_radiation_type MoK\a
_diffrn_radiation_wavelength 0.71069
_diffrn_reflns_av_R_equivalents 0.0263
_diffrn_reflns_av_sigmaI/netI 0.0348
_diffrn_reflns_limit_h_max 12
_diffrn_reflns_limit_h_min 0
_diffrn_reflns_limit_k_max 12
_diffrn_reflns_limit_k_min 0
_diffrn_reflns_limit_l_max 8
_diffrn_reflns_limit_l_min 0
_diffrn_reflns_number 743
_diffrn_reflns_theta_max 24.98
_diffrn_reflns_theta_min 2.79
_diffrn_standards_decay_% 0
_diffrn_standards_interval_count 150
_diffrn_standards_number 3
_exptl_absorpt_coefficient_mu 7.864
_exptl_absorpt_correction_T_max 0.254
_exptl_absorpt_correction_T_min 0.154
_exptl_absorpt_correction_type
;
empirical via \y scans (North, Phillips & Mathews, 1968)
;
_exptl_crystal_colour red
_exptl_crystal_density_diffrn 1.866
_exptl_crystal_density_method 'not measured'
_exptl_crystal_description needle
_exptl_crystal_F_000 422
_exptl_crystal_size_max .38
_exptl_crystal_size_mid .32
_exptl_crystal_size_min .24
_refine_diff_density_max 0.825
_refine_diff_density_min -0.962
_refine_diff_density_rms 0.100
_refine_ls_abs_structure_details 'Flack H D (1983), Acta Cryst. A39, 876-881'
_refine_ls_abs_structure_Flack -0.02(6)
_refine_ls_extinction_coef 0.0102(11)
_refine_ls_extinction_expression Fc^*^=kFc[1+0.001xFc^2^\l^3^/sin(2\q)]^-1/4^
_refine_ls_extinction_method SHELXL
_refine_ls_goodness_of_fit_ref 1.052
_refine_ls_hydrogen_treatment none
_refine_ls_matrix_type full
_refine_ls_number_parameters 61
_refine_ls_number_reflns 403
_refine_ls_number_restraints 11
_refine_ls_restrained_S_all 1.062
_refine_ls_R_factor_all 0.0525
_refine_ls_R_factor_gt 0.0311
_refine_ls_shift/su_max 0.000
_refine_ls_shift/su_mean 0.000
_refine_ls_structure_factor_coef Fsqd
_refine_ls_weighting_details 'w=1/[\s^2^(Fo^2^)+(0.0288P)^2^+2.2700P] where P=(Fo^2^+2Fc^2^)/3'
_refine_ls_weighting_scheme calc
_refine_ls_wR_factor_gt 0.0653
_refine_ls_wR_factor_ref 0.0720
_reflns_number_gt 295
_reflns_number_total 403
_reflns_threshold_expression >2sigma(I)
_cod_data_source_file c803301sup1.cif
_cod_data_source_block '[ReO(pin)2]'
_cod_depositor_comments
;
The following automatic conversions were performed:

'_refine_ls_weighting_scheme' value 'calc
w=1/[\s^2^(Fo^2^)+(0.0288P)^2^+2.2700P] where P=(Fo^2^+2Fc^2^)/3' was
changed to 'calc'. New tag '_refine_ls_weighting_details' was
created. The value of the new tag was set to
'w=1/[\s^2^(Fo^2^)+(0.0288P)^2^+2.2700P] where P=(Fo^2^+2Fc^2^)/3'.

Automatic conversion script
Id: cif_fix_values 3143 2015-03-26 13:38:13Z robertas 
;
_cod_original_sg_symbol_H-M P42nm
_cod_database_code 7027970

loop_
_symmetry_equiv_pos_as_xyz
'x, y, z'
'-x, -y, z'
'y, x, z'
'-y, -x, z'
'x+1/2, -y+1/2, z+1/2'
'-x+1/2, y+1/2, z+1/2'
'y+1/2, -x+1/2, z+1/2'
'-y+1/2, x+1/2, z+1/2'

loop_
_atom_site_label
_atom_site_type_symbol
_atom_site_fract_x
_atom_site_fract_y
_atom_site_fract_z
_atom_site_U_iso_or_equiv
_atom_site_adp_type
_atom_site_occupancy
_atom_site_calc_flag
_atom_site_refinement_flags
Re Re 0.5000 0.5000 0.0000 0.0574(4) Uani 1 d SD
O1 O 0.543(2) 0.543(2) -0.217(2) 0.078(10) Uani 0.50 d SPD
O2A O 0.5105(18) 0.3246(8) 0.047(2) 0.040(5) Uiso 0.50 d PD
O2B O 0.509(2) 0.3347(12) 0.116(3) 0.050(5) Uiso 0.50 d PD
C1A C 0.6399(19) 0.2722(17) 0.079(3) 0.057(9) Uani 0.50 d PD
C1B C 0.630(2) 0.2922(15) 0.202(3) 0.044(7) Uani 0.50 d PD
C2A C 0.703(3) 0.253(3) -0.110(4) 0.055(12) Uani 0.50 d PD
C2B C 0.6414(19) 0.3586(19) 0.390(3) 0.112(11) Uani 1 d SD
C3 C 0.6266(14) 0.1446(11) 0.182(3) 0.080(5) Uani 1 d D

loop_
_atom_site_aniso_label
_atom_site_aniso_U_11
_atom_site_aniso_U_22
_atom_site_aniso_U_33
_atom_site_aniso_U_23
_atom_site_aniso_U_13
_atom_site_aniso_U_12
Re 0.0668(5) 0.0668(5) 0.0386(5) 0.000 0.000 0.0223(6)
O1 0.093(14) 0.093(14) 0.048(17) 0.009(10) 0.009(10) 0.008(15)
C1A 0.030(14) 0.052(15) 0.09(3) -0.004(17) -0.010(15) -0.007(11)
C1B 0.042(15) 0.050(14) 0.042(14) -0.006(13) -0.019(14) -0.012(11)
C2A 0.039(16) 0.09(3) 0.040(12) -0.008(15) 0.018(14) 0.001(19)
C2B 0.143(17) 0.143(17) 0.050(14) -0.010(12) 0.010(12) 0.05(2)
C3 0.081(11) 0.041(7) 0.119(14) 0.020(11) 0.008(12) -0.005(7)

loop_
_atom_type_symbol
_atom_type_description
_atom_type_scat_dispersion_real
_atom_type_scat_dispersion_imag
_atom_type_scat_source
C C 0.0033 0.0016 'International Tables Vol C Tables 4.2.6.8 and 6.1.1.4'
H H 0.0000 0.0000 'International Tables Vol C Tables 4.2.6.8 and 6.1.1.4'
O O 0.0106 0.0060 'International Tables Vol C Tables 4.2.6.8 and 6.1.1.4'
Re Re -1.0185 7.2310 'International Tables Vol C Tables 4.2.6.8 and 6.1.1.4'

loop_
_geom_angle_atom_site_label_1
_geom_angle_atom_site_label_2
_geom_angle_atom_site_label_3
_geom_angle
_geom_angle_site_symmetry_1
_geom_angle_site_symmetry_3
_geom_angle_publ_flag
O1 Re O2A 85.9(9) . 4_665 ?
O1 Re O2A 85.9(9) . 2_665 ?
O2A Re O2A 94.6(11) 4_665 2_665 ?
O1 Re O2A 114.6(8) . . y
O2A Re O2A 81.4(11) 4_665 . y
O2A Re O2A 158.6(11) 2_665 . ?
O1 Re O2A 114.6(8) . 3 ?
O2A Re O2A 158.6(11) 4_665 3 ?
O2A Re O2A 81.4(11) 2_665 3 ?
O2A Re O2A 94.6(11) . 3 ?
O1 Re O2B 100.7(10) . 4_665 y
O2A Re O2B 15.5(6) 4_665 4_665 ?
O2A Re O2B 91.1(6) 2_665 4_665 ?
O2A Re O2B 79.4(5) . 4_665 y
O2A Re O2B 143.1(10) 3 4_665 ?
O1 Re O2B 100.7(10) . 2_665 ?
O2A Re O2B 91.1(6) 4_665 2_665 ?
O2A Re O2B 15.5(6) 2_665 2_665 ?
O2A Re O2B 143.1(10) . 2_665 y
O2A Re O2B 79.4(5) 3 2_665 ?
O2B Re O2B 84.0(13) 4_665 2_665 y
O1 Re O2B 129.3(8) . 3 ?
O2A Re O2B 143.1(10) 4_665 3 ?
O2A Re O2B 79.4(5) 2_665 3 ?
O2A Re O2B 91.1(6) . 3 ?
O2A Re O2B 15.5(6) 3 3 ?
O2B Re O2B 127.6(12) 4_665 3 ?
O2B Re O2B 73.5(12) 2_665 3 ?
O1 Re O2B 129.3(8) . . ?
O2A Re O2B 79.4(5) 4_665 . ?
O2A Re O2B 143.1(10) 2_665 . ?
O2A Re O2B 15.5(6) . . ?
O2A Re O2B 91.1(6) 3 . ?
O2B Re O2B 73.5(12) 4_665 . ?
O2B Re O2B 127.6(12) 2_665 . ?
O2B Re O2B 84.0(13) 3 . ?
O1 O1 Re 68.1(11) 2_665 . ?
C1A O2A Re 116.5(11) . . y
C1B O2B Re 120.1(12) . . y
O2A C1A C1B 105.6(16) . 4_665 ?
O2A C1A C3 108.4(13) . . ?
C1B C1A C3 108.8(16) 4_665 . ?
O2A C1A C2A 107.0(17) . . ?
C1B C1A C2A 114.8(18) 4_665 . ?
C3 C1A C2A 111.9(19) . . ?
O2B C1B C1A 99.9(16) . 4_665 ?
O2B C1B C3 103.7(12) . . ?
C1A C1B C3 114.8(17) 4_665 . ?
O2B C1B C2B 108.3(18) . . ?
C1A C1B C2B 105.7(13) 4_665 . ?
C3 C1B C2B 122.0(17) . . ?
C1B C2B C1B 43.4(15) . 4_665 ?
C1A C3 C1B 35.3(8) . . ?

loop_
_geom_bond_atom_site_label_1
_geom_bond_atom_site_label_2
_geom_bond_distance
_geom_bond_site_symmetry_2
_geom_bond_publ_flag
Re O1 1.699(10) . y
Re O2A 1.845(8) 4_665 ?
Re O2A 1.845(8) 2_665 ?
Re O2A 1.845(8) . y
Re O2A 1.845(8) 3 ?
Re O2B 1.904(9) 4_665 ?
Re O2B 1.904(9) 2_665 ?
Re O2B 1.904(9) 3 ?
Re O2B 1.904(9) . y
O1 O1 1.27(6) 2_665 ?
O2A C1A 1.458(10) . y
O2B C1B 1.464(10) . y
C1A C1B 1.520(11) 4_665 y
C1A C3 1.523(14) . y
C1A C2A 1.532(15) . y
C1B C1A 1.520(11) 4_665 ?
C1B C3 1.529(14) . y
C1B C2B 1.534(15) . y
C2B C1B 1.534(15) 4_665 ?

loop_
_geom_torsion_atom_site_label_1
_geom_torsion_atom_site_label_2
_geom_torsion_atom_site_label_3
_geom_torsion_atom_site_label_4
_geom_torsion
_geom_torsion_site_symmetry_1
_geom_torsion_site_symmetry_3
_geom_torsion_site_symmetry_4
_geom_torsion_publ_flag
O2A Re O1 O1 132.5(6) 4_665 . 2_665 ?
O2A Re O1 O1 -132.5(6) 2_665 . 2_665 ?
O2A Re O1 O1 53.9(7) . . 2_665 ?
O2A Re O1 O1 -53.9(7) 3 . 2_665 ?
O2B Re O1 O1 137.1(7) 4_665 . 2_665 ?
O2B Re O1 O1 -137.1(7) 2_665 . 2_665 ?
O2B Re O1 O1 -59.7(11) 3 . 2_665 ?
O2B Re O1 O1 59.7(11) . . 2_665 ?
O1 Re O2A C1A 77.0(19) . . . ?
O2A Re O2A C1A -4.5(19) 4_665 . . ?
O2A Re O2A C1A -85.1(15) 2_665 . . ?
O2A Re O2A C1A -163.3(12) 3 . . ?
O2B Re O2A C1A -20.1(18) 4_665 . . ?
O2B Re O2A C1A -85(2) 2_665 . . ?
O2B Re O2A C1A -148.2(15) 3 . . ?
O2B Re O2A C1A -86(4) . . . ?
O1 Re O2B C1B 85(2) . . . ?
O2A Re O2B C1B 8.8(17) 4_665 . . ?
O2A Re O2B C1B -75(2) 2_665 . . ?
O2A Re O2B C1B 105(5) . . . ?
O2A Re O2B C1B -151.9(15) 3 . . ?
O2B Re O2B C1B -6(2) 4_665 . . ?
O2B Re O2B C1B -74.4(16) 2_665 . . ?
O2B Re O2B C1B -138.1(13) 3 . . ?
Re O2A C1A C1B 42.7(19) . . 4_665 ?
Re O2A C1A C3 159.1(13) . . . ?
Re O2A C1A C2A -80(2) . . . ?
Re O2B C1B C1A -31.5(18) . . 4_665 ?
Re O2B C1B C3 -150.3(15) . . . ?
Re O2B C1B C2B 78.7(17) . . . ?
O2B C1B C2B C1B -108.1(11) . . 4_665 ?
C1A C1B C2B C1B -1.8(17) 4_665 . 4_665 ?
C3 C1B C2B C1B 131.8(14) . . 4_665 ?
O2A C1A C3 C1B -82(2) . . . ?
C1B C1A C3 C1B 32.2(16) 4_665 . . ?
C2A C1A C3 C1B 160(3) . . . ?
O2B C1B C3 C1A 69(2) . . . ?
C1A C1B C3 C1A -38.9(19) 4_665 . . ?
C2B C1B C3 C1A -169(4) . . . ?
O2A C1A C1B O2B -42.1(16) . 4_665 4_665 y
